data_4512983
loop_
_publ_author_name
'Pfeiffer, Constance R.'
'Atwood, Stuart G.'
'Samadello, Luca'
'Atwood, Jerry L.'

_publ_section_title
;
 Investigating Properties and Trends of Cocrystals Composed of
 Pyrogallol[4]arenes and Anthracene-Based Fluorescent Probes
;
_journal_issue 6
_journal_name_full 'Crystal Growth &amp; Design'
_journal_page_first 2958
_journal_paper_doi 10.1021/acs.cgd.5b00385
_journal_volume 15
_journal_year 2015
_chemical_formula_moiety 'C40 H48 O12, C14 H10, 3(C3 H8 O1)'
_chemical_formula_sum 'C63 H82 O15'
_chemical_formula_weight 1079.29
_chemical_name_common 'C-propylpyrogallol[4]arene with anthracene'
_space_group_IT_number 2
_symmetry_cell_setting triclinic
_symmetry_Int_Tables_number 2
_symmetry_space_group_name_Hall '-P 1'
_symmetry_space_group_name_H-M 'P -1'
_atom_sites_solution_hydrogens geom
_atom_sites_solution_primary direct
_atom_sites_solution_secondary difmap
_audit_creation_method SHELXL-97
_cell_angle_alpha 75.447(4)
_cell_angle_beta 74.918(4)
_cell_angle_gamma 89.797(4)
_cell_formula_units_Z 2
_cell_length_a 12.609(4)
_cell_length_b 15.119(4)
_cell_length_c 16.310(5)
_cell_measurement_reflns_used 5127
_cell_measurement_temperature 173(2)
_cell_measurement_theta_max 24.6
_cell_measurement_theta_min 2.2
_cell_volume 2899.5(15)
_computing_cell_refinement 'APEX2 (Bruker AXS, 2008)'
_computing_data_collection 'APEX2 (Bruker AXS, 2008)'
_computing_data_reduction 'APEX2 (Bruker AXS, 2008)'
_computing_molecular_graphics 'X-SEED, Barbour, 2001'
_computing_publication_material 'CIFTAB (Sheldrick, 2013)'
_computing_structure_refinement 'SHELXL-1997 (Sheldrick, 1997)'
_computing_structure_solution 'SHELXS-1997 (Sheldrick, 1997)'
_diffrn_ambient_temperature 173(2)
_diffrn_measured_fraction_theta_full 0.990
_diffrn_measured_fraction_theta_max 0.990
_diffrn_measurement_device_type 'Bruker APEXII CCD area detector'
_diffrn_measurement_method 'omega scans'
_diffrn_radiation_monochromator graphite
_diffrn_radiation_type MoK\a
_diffrn_radiation_wavelength 0.71073
_diffrn_reflns_av_R_equivalents 0.0519
_diffrn_reflns_av_sigmaI/netI 0.0701
_diffrn_reflns_limit_h_max 15
_diffrn_reflns_limit_h_min -15
_diffrn_reflns_limit_k_max 18
_diffrn_reflns_limit_k_min -18
_diffrn_reflns_limit_l_max 20
_diffrn_reflns_limit_l_min -20
_diffrn_reflns_number 31402
_diffrn_reflns_theta_full 26.40
_diffrn_reflns_theta_max 26.40
_diffrn_reflns_theta_min 1.66
_diffrn_source 'fine-focus sealed tube'
_diffrn_standards_decay_% 0.0
_exptl_absorpt_coefficient_mu 0.087
_exptl_absorpt_correction_T_max 0.99
_exptl_absorpt_correction_T_min 0.88
_exptl_absorpt_correction_type multi-scan
_exptl_absorpt_process_details
;
 Data were corrected for decay and absorption using the program SADABS 
 (Sheldrick, G. M. (2003). SADABS. Version 2.10. University of
 G\"ottingen, Germany).
;
_exptl_crystal_colour colourless
_exptl_crystal_density_diffrn 1.236
_exptl_crystal_density_method 'not measured'
_exptl_crystal_description prism
_exptl_crystal_F_000 1160
_exptl_crystal_size_max 0.12
_exptl_crystal_size_mid 0.09
_exptl_crystal_size_min 0.08
_refine_diff_density_max 0.723
_refine_diff_density_min -0.423
_refine_diff_density_rms 0.090
_refine_ls_extinction_method none
_refine_ls_goodness_of_fit_ref 1.081
_refine_ls_hydrogen_treatment constr
_refine_ls_matrix_type full
_refine_ls_number_parameters 758
_refine_ls_number_reflns 11779
_refine_ls_number_restraints 99
_refine_ls_restrained_S_all 1.083
_refine_ls_R_factor_all 0.1273
_refine_ls_R_factor_gt 0.0928
_refine_ls_shift/su_max 0.000
_refine_ls_shift/su_mean 0.000
_refine_ls_structure_factor_coef Fsqd
_refine_ls_weighting_details 'calc w=1/[\s^2^(Fo^2^)+(0.1244P)^2^+7.3004P] where P=(Fo^2^+2Fc^2^)/3'
_refine_ls_weighting_scheme calc
_refine_ls_wR_factor_gt 0.2656
_refine_ls_wR_factor_ref 0.2863
_reflns_number_gt 7886
_reflns_number_total 11779
_reflns_threshold_expression >2sigma(I)
_cod_data_source_file cg5b00385_si_001.cif
_cod_data_source_block Cocrystal_2
_cod_depositor_comments 'Adding full bibliography for 4512982--4512998.cif.'
_cod_original_cell_volume 2899.6(15)
_cod_database_code 4512983

loop_
_symmetry_equiv_pos_as_xyz
'x, y, z'
'-x, -y, -z'

loop_
_atom_site_label
_atom_site_type_symbol
_atom_site_fract_x
_atom_site_fract_y
_atom_site_fract_z
_atom_site_U_iso_or_equiv
_atom_site_adp_type
_atom_site_occupancy
_atom_site_symmetry_multiplicity
_atom_site_calc_flag
_atom_site_refinement_flags
_atom_site_disorder_assembly
_atom_site_disorder_group
O7 O 0.9584(2) 0.46031(17) 0.39531(18) 0.0219(6) Uani 1 1 d . . .
H7 H 1.0105 0.4975 0.3904 0.026 Uiso 1 1 calc R . .
O9 O 0.5849(2) 0.47353(18) 0.38616(18) 0.0233(6) Uani 1 1 d . . .
H9 H 0.5777 0.4351 0.4347 0.028 Uiso 1 1 d . . .
O10 O 0.4795(2) 0.61703(19) 0.43919(19) 0.0272(7) Uani 1 1 d . . .
H10 H 0.5087 0.5794 0.4114 0.033 Uiso 1 1 calc R . .
O1 O 0.6189(2) 1.08701(19) 0.38978(18) 0.0233(6) Uani 1 1 d . . .
H1 H 0.6202 1.1108 0.4309 0.028 Uiso 1 1 calc R . .
O4 O 1.0840(2) 0.90405(18) 0.42846(18) 0.0249(6) Uani 1 1 d . . .
H4 H 1.0642 0.9558 0.4067 0.030 Uiso 1 1 calc R . .
O6 O 1.0691(2) 0.59526(17) 0.42218(18) 0.0238(6) Uani 1 1 d . . .
H6 H 1.0846 0.5925 0.4698 0.029 Uiso 1 1 calc R . .
O3 O 0.9989(2) 1.06656(19) 0.38887(19) 0.0255(6) Uani 1 1 d . . .
H3 H 1.0157 1.1231 0.3751 0.031 Uiso 1 1 calc R . .
O5 O 1.0972(2) 0.72616(18) 0.50250(18) 0.0227(6) Uani 1 1 d . . .
H5 H 1.0463 0.7407 0.5405 0.027 Uiso 1 1 calc R . .
O12 O 0.4908(2) 0.92638(19) 0.43778(19) 0.0277(7) Uani 1 1 d . . .
H12 H 0.5286 0.9761 0.4132 0.033 Uiso 1 1 calc R . .
O11 O 0.4243(2) 0.7550(2) 0.51902(18) 0.0273(7) Uani 1 1 d . . .
H11 H 0.3715 0.7178 0.5256 0.033 Uiso 1 1 calc R . .
O8 O 0.7480(2) 0.38211(18) 0.44596(18) 0.0244(6) Uani 1 1 d . . .
H8 H 0.8030 0.3665 0.4666 0.029 Uiso 1 1 d . . .
O2 O 0.7872(2) 1.1240(2) 0.4522(2) 0.0303(7) Uani 1 1 d . . .
H2 H 0.8464 1.1304 0.4672 0.036 Uiso 1 1 d . . .
C26 C 0.6257(3) 0.8155(3) 0.2648(2) 0.0174(7) Uani 1 1 d . . .
H26 H 0.6724 0.8302 0.2065 0.021 Uiso 1 1 calc R . .
C16 C 0.7751(3) 0.4651(2) 0.3855(2) 0.0184(8) Uani 1 1 d . . .
C12 C 1.0391(3) 0.8003(2) 0.2580(2) 0.0171(7) Uani 1 1 d . . .
H16 H 1.0262 0.8168 0.2014 0.021 Uiso 1 1 calc R . .
C10 C 1.0633(3) 0.6858(2) 0.3796(2) 0.0186(8) Uani 1 1 d . . .
C5 C 0.8406(3) 0.9800(2) 0.2634(2) 0.0173(7) Uani 1 1 d . . .
H17 H 0.8508 0.9445 0.2218 0.021 Uiso 1 1 calc R . .
C28 C 0.6399(3) 0.9852(3) 0.2608(2) 0.0182(8) Uani 1 1 d . . .
H28 H 0.5793 1.0248 0.2792 0.022 Uiso 1 1 calc R . .
C18 C 0.7134(3) 0.5961(2) 0.2938(2) 0.0178(8) Uani 1 1 d . . .
C9 C 1.0752(3) 0.7530(3) 0.4213(2) 0.0181(8) Uani 1 1 d . . .
C19 C 0.8217(3) 0.6331(3) 0.2638(2) 0.0177(8) Uani 1 1 d . . .
H19 H 0.8375 0.6909 0.2217 0.021 Uiso 1 1 calc R . .
C8 C 1.0692(3) 0.8448(3) 0.3807(3) 0.0194(8) Uani 1 1 d . . .
C21 C 0.6211(3) 0.6469(3) 0.2614(2) 0.0182(8) Uani 1 1 d . . .
H21 H 0.5554 0.6023 0.2809 0.022 Uiso 1 1 calc R . .
C2 C 0.8090(3) 1.0769(3) 0.3895(3) 0.0205(8) Uani 1 1 d . . .
C4 C 0.9305(3) 1.0012(2) 0.2907(2) 0.0178(8) Uani 1 1 d . . .
C14 C 1.0257(3) 0.6316(2) 0.2554(2) 0.0177(8) Uani 1 1 d . . .
H14 H 1.0740 0.5821 0.2739 0.021 Uiso 1 1 calc R . .
C6 C 0.7359(3) 1.0085(2) 0.2944(2) 0.0178(8) Uani 1 1 d . . .
C11 C 1.0440(3) 0.7078(3) 0.2974(2) 0.0175(8) Uani 1 1 d . . .
C22 C 0.5206(3) 0.7048(3) 0.3916(3) 0.0199(8) Uani 1 1 d . . .
C20 C 0.9075(3) 0.5896(2) 0.2924(2) 0.0180(8) Uani 1 1 d . . .
C24 C 0.5274(3) 0.8630(3) 0.3909(2) 0.0197(8) Uani 1 1 d . . .
O13 O 0.9378(3) 0.7556(2) 0.6396(2) 0.0365(8) Uani 1 1 d . . .
H13 H 0.8764 0.7497 0.6297 0.044 Uiso 1 1 calc R . .
C13 C 1.0522(3) 0.8699(2) 0.2975(2) 0.0172(7) Uani 1 1 d . . .
C25 C 0.5969(3) 0.8862(3) 0.3054(2) 0.0182(8) Uani 1 1 d . . .
C23 C 0.4898(3) 0.7738(3) 0.4330(2) 0.0205(8) Uani 1 1 d . . .
C35 C 0.6502(3) 0.6782(3) 0.1603(2) 0.0220(8) Uani 1 1 d . . .
H35A H 0.5917 0.7157 0.1422 0.026 Uiso 1 1 calc R . .
H35B H 0.7199 0.7172 0.1381 0.026 Uiso 1 1 calc R . .
C17 C 0.6917(3) 0.5111(3) 0.3545(2) 0.0190(8) Uani 1 1 d . . .
C1 C 0.7220(3) 1.0586(3) 0.3569(2) 0.0185(8) Uani 1 1 d . . .
C7 C 1.0443(3) 0.9706(2) 0.2532(2) 0.0189(8) Uani 1 1 d . . .
H18 H 1.0980 1.0064 0.2700 0.023 Uiso 1 1 calc R . .
C27 C 0.5891(3) 0.7242(3) 0.3056(2) 0.0177(8) Uani 1 1 d . . .
C32 C 1.0604(3) 0.6595(3) 0.1545(3) 0.0223(8) Uani 1 1 d . . .
H32A H 1.0097 0.7042 0.1332 0.027 Uiso 1 1 calc R . .
H32B H 1.1354 0.6902 0.1338 0.027 Uiso 1 1 calc R . .
C15 C 0.8815(3) 0.5062(2) 0.3565(2) 0.0179(8) Uani 1 1 d . . .
C38 C 0.6728(3) 1.0090(3) 0.1600(2) 0.0210(8) Uani 1 1 d . . .
H38A H 0.7348 0.9724 0.1398 0.025 Uiso 1 1 calc R . .
H38B H 0.6099 0.9919 0.1400 0.025 Uiso 1 1 calc R . .
C29 C 1.0768(3) 0.9940(3) 0.1525(2) 0.0208(8) Uani 1 1 d . . .
H29A H 1.1484 0.9686 0.1319 0.025 Uiso 1 1 calc R . .
H29B H 1.0212 0.9644 0.1332 0.025 Uiso 1 1 calc R . .
C3 C 0.9127(3) 1.0503(3) 0.3544(2) 0.0197(8) Uani 1 1 d . . .
C33 C 1.0598(4) 0.5787(3) 0.1153(3) 0.0338(11) Uani 1 1 d . . .
H33A H 1.1086 0.5332 0.1382 0.041 Uiso 1 1 calc R . .
H33B H 0.9843 0.5493 0.1346 0.041 Uiso 1 1 calc R . .
C39 C 0.7068(4) 1.1109(3) 0.1180(3) 0.0285(9) Uani 1 1 d . . .
H39A H 0.6420 1.1432 0.1056 0.034 Uiso 1 1 calc R . .
H39B H 0.7317 1.1372 0.1601 0.034 Uiso 1 1 calc R . .
C30 C 1.0860(4) 1.0962(3) 0.1101(3) 0.0290(9) Uani 1 1 d . . .
H30A H 1.1398 1.1262 0.1309 0.035 Uiso 1 1 calc R . .
H30B H 1.0138 1.1213 0.1292 0.035 Uiso 1 1 calc R . .
C36 C 0.6629(4) 0.5977(3) 0.1190(3) 0.0344(10) Uani 1 1 d . . .
H36A H 0.7238 0.5618 0.1350 0.041 Uiso 1 1 calc R . .
H36B H 0.5945 0.5572 0.1435 0.041 Uiso 1 1 calc R . .
C31 C 1.1217(4) 1.1194(3) 0.0103(3) 0.0415(12) Uani 1 1 d . . .
H31A H 1.1961 1.0997 -0.0092 0.062 Uiso 1 1 calc R . .
H31B H 1.1214 1.1857 -0.0135 0.062 Uiso 1 1 calc R . .
H31C H 1.0706 1.0878 -0.0106 0.062 Uiso 1 1 calc R . .
C48 C 0.3744(5) 0.9275(7) 0.1409(5) 0.080(2) Uani 1 1 d U . .
C45 C 0.3688(5) 0.7659(8) 0.1377(5) 0.082(3) Uani 1 1 d U . .
C47 C 0.3324(4) 0.8063(7) 0.2773(5) 0.079(3) Uani 1 1 d U . .
H47 H 0.3136 0.7877 0.3397 0.094 Uiso 1 1 calc R . .
C49 C 0.3854(5) 0.8581(8) 0.0962(5) 0.088(3) Uani 1 1 d U . .
H49 H 0.4055 0.8759 0.0338 0.105 Uiso 1 1 calc R . .
O14 O 0.7419(4) 0.7175(4) 0.6188(3) 0.0765(15) Uani 0.50 1 d P A 1
H14A H 0.6718 0.7263 0.6300 0.092 Uiso 0.50 1 d P B 1
C40 C 0.7974(4) 1.1268(4) 0.0340(4) 0.0470(13) Uani 1 1 d . . .
H40A H 0.8635 1.0987 0.0466 0.070 Uiso 1 1 calc R . .
H40B H 0.8138 1.1928 0.0082 0.070 Uiso 1 1 calc R . .
H40C H 0.7739 1.0994 -0.0074 0.070 Uiso 1 1 calc R . .
C50 C 0.3383(5) 0.9689(8) 0.2815(6) 0.090(3) Uani 1 1 d U . .
H50 H 0.3204 0.9521 0.3439 0.108 Uiso 1 1 calc R . .
C37 C 0.6866(6) 0.6274(4) 0.0194(3) 0.0584(16) Uani 1 1 d . . .
H37A H 0.6271 0.6636 0.0031 0.088 Uiso 1 1 calc R . .
H37B H 0.6915 0.5732 -0.0037 0.088 Uiso 1 1 calc R . .
H37C H 0.7565 0.6647 -0.0054 0.088 Uiso 1 1 calc R . .
C46 C 0.3423(5) 0.7389(7) 0.2316(4) 0.074(2) Uani 1 1 d U . .
C52 C 0.3780(6) 1.0867(9) 0.1439(8) 0.112(4) Uani 1 1 d U . .
H52 H 0.3873 1.1499 0.1139 0.135 Uiso 1 1 calc R . .
C43 C 0.3600(7) 0.6075(10) 0.1355(7) 0.105(3) Uani 1 1 d U . .
H43 H 0.3646 0.5628 0.1031 0.126 Uiso 1 1 calc R . .
C55 C 0.9417(5) 0.6878(4) 0.7199(3) 0.0484(14) Uani 1 1 d . . .
H55 H 0.9377 0.6255 0.7097 0.058 Uiso 1 1 calc R . .
C54 C 1.0504(5) 0.7030(4) 0.7364(4) 0.0552(15) Uani 1 1 d . . .
H54A H 1.1096 0.7010 0.6845 0.083 Uiso 1 1 calc R . .
H54B H 1.0582 0.6550 0.7872 0.083 Uiso 1 1 calc R . .
H54C H 1.0547 0.7630 0.7485 0.083 Uiso 1 1 calc R . .
C34 C 1.0972(6) 0.6049(4) 0.0157(4) 0.0645(19) Uani 1 1 d . . .
H34A H 1.0446 0.6447 -0.0077 0.097 Uiso 1 1 calc R . .
H34B H 1.1011 0.5494 -0.0054 0.097 Uiso 1 1 calc R . .
H34C H 1.1701 0.6374 -0.0041 0.097 Uiso 1 1 calc R . .
C57 C 0.7666(6) 0.7885(6) 0.4650(5) 0.085(2) Uani 0.50 1 d P A 1
H57A H 0.8176 0.8359 0.4676 0.127 Uiso 0.50 1 calc PR A 1
H57B H 0.6910 0.8066 0.4818 0.127 Uiso 0.50 1 calc PR A 1
H57C H 0.7837 0.7812 0.4050 0.127 Uiso 0.50 1 calc PR A 1
C41 C 0.3256(5) 0.6436(7) 0.2743(6) 0.084(3) Uani 1 1 d U . .
H41 H 0.3079 0.6245 0.3367 0.100 Uiso 1 1 calc R . .
C53 C 0.3875(6) 1.0243(9) 0.0996(7) 0.099(3) Uani 1 1 d U . .
H53 H 0.4039 1.0439 0.0373 0.119 Uiso 1 1 calc R . .
C56 C 0.8465(6) 0.6934(5) 0.7935(4) 0.0705(19) Uani 1 1 d . . .
H56A H 0.7781 0.6827 0.7785 0.106 Uiso 1 1 calc R . .
H56B H 0.8487 0.7543 0.8040 0.106 Uiso 1 1 calc R . .
H56C H 0.8497 0.6468 0.8466 0.106 Uiso 1 1 calc R . .
C42 C 0.3342(6) 0.5790(9) 0.2284(7) 0.104(3) Uani 1 1 d U . .
H42 H 0.3231 0.5157 0.2583 0.125 Uiso 1 1 calc R . .
C44 C 0.3779(6) 0.6955(10) 0.0927(6) 0.097(3) Uani 1 1 d U . .
H44 H 0.3973 0.7121 0.0303 0.116 Uiso 1 1 calc R . .
C74 C 0.3485(5) 0.8982(7) 0.2362(5) 0.077(2) Uani 1 1 d . . .
C51 C 0.3532(6) 1.0586(9) 0.2385(8) 0.106(3) Uani 1 1 d U . .
H51 H 0.3474 1.1035 0.2707 0.127 Uiso 1 1 calc R . .
C62 C 0.5056(8) 0.3389(6) 0.1729(6) 0.095(3) Uani 0.60 1 d P C 1
H62A H 0.4260 0.3452 0.1855 0.143 Uiso 0.60 1 calc PR C 1
H62B H 0.5238 0.2855 0.1495 0.143 Uiso 0.60 1 calc PR C 1
H62C H 0.5441 0.3941 0.1296 0.143 Uiso 0.60 1 calc PR C 1
C60 C 0.6577(5) 0.3172(4) 0.2459(4) 0.0588(16) Uani 0.60 1 d P C 1
H60A H 0.6706 0.3103 0.3038 0.088 Uiso 0.60 1 calc PR C 1
H60B H 0.7004 0.3718 0.2045 0.088 Uiso 0.60 1 calc PR C 1
H60C H 0.6806 0.2631 0.2249 0.088 Uiso 0.60 1 calc PR C 1
C58 C 0.7788(11) 0.6953(10) 0.5300(8) 0.048(3) Uani 0.50 1 d P A 1
H58 H 0.8573 0.6791 0.5179 0.057 Uiso 0.50 1 calc PR A 1
C58A C 0.7128(11) 0.7164(9) 0.5379(7) 0.048(3) Uani 0.50 1 d P D 2
H58A H 0.6316 0.7096 0.5458 0.057 Uiso 0.50 1 calc PR D 2
C61 C 0.5391(11) 0.3272(8) 0.2527(9) 0.056(3) Uani 0.60 1 d P C 1
H61 H 0.5095 0.3744 0.2845 0.067 Uiso 0.60 1 calc PR C 1
C61A C 0.5424(12) 0.2791(15) 0.2501(9) 0.064(5) Uani 0.40 1 d PDU E 2
H61A H 0.5514 0.2168 0.2395 0.077 Uiso 0.40 1 calc PR E 2
O15A O 0.4658(9) 0.2678(10) 0.3341(7) 0.052(3) Uani 0.40 1 d PD E 2
H15A H 0.5001 0.2609 0.3728 0.063 Uiso 0.40 1 calc PR E 2
O15 O 0.4828(8) 0.2331(6) 0.3008(7) 0.068(2) Uani 0.60 1 d P C 1
H15 H 0.5112 0.2091 0.3417 0.082 Uiso 0.60 1 calc PR C 1
C59A C 0.7714(19) 0.6305(16) 0.5251(15) 0.094(6) Uani 0.50 1 d PU D 2
H59A H 0.7402 0.6033 0.4873 0.141 Uiso 0.50 1 calc PR D 2
H59B H 0.7617 0.5863 0.5824 0.141 Uiso 0.50 1 calc PR D 2
H59C H 0.8501 0.6468 0.4975 0.141 Uiso 0.50 1 calc PR D 2
C59 C 0.7066(14) 0.6193(13) 0.5301(12) 0.068(4) Uani 0.50 1 d PU A 1
H59D H 0.7180 0.5636 0.5721 0.101 Uiso 0.50 1 calc PR A 1
H59E H 0.7240 0.6092 0.4711 0.101 Uiso 0.50 1 calc PR A 1
H59F H 0.6297 0.6343 0.5470 0.101 Uiso 0.50 1 calc PR A 1
C57A C 0.7666(6) 0.7885(6) 0.4650(5) 0.085(2) Uani 0.50 1 d P D 2
H57D H 0.7339 0.8462 0.4714 0.127 Uiso 0.50 1 calc PR D 2
H57E H 0.7582 0.7760 0.4108 0.127 Uiso 0.50 1 calc PR D 2
H57F H 0.8450 0.7935 0.4622 0.127 Uiso 0.50 1 calc PR D 2
O14A O 0.7419(4) 0.7175(4) 0.6188(3) 0.0765(15) Uani 0.50 1 d P D 2
H14B H 0.6821 0.7253 0.6564 0.092 Uiso 0.50 1 d P F 2
C62A C 0.5056(8) 0.3389(6) 0.1729(6) 0.095(3) Uani 0.40 1 d PD E 2
H62D H 0.4324 0.3161 0.1743 0.143 Uiso 0.40 1 calc PR E 2
H62E H 0.5580 0.3368 0.1175 0.143 Uiso 0.40 1 calc PR E 2
H62F H 0.5027 0.4023 0.1777 0.143 Uiso 0.40 1 calc PR E 2
C60A C 0.6577(5) 0.3172(4) 0.2459(4) 0.0588(16) Uani 0.40 1 d PD E 2
H60D H 0.6828 0.2803 0.2950 0.088 Uiso 0.40 1 calc PR E 2
H60E H 0.6540 0.3809 0.2498 0.088 Uiso 0.40 1 calc PR E 2
H60F H 0.7094 0.3148 0.1902 0.088 Uiso 0.40 1 calc PR E 2

loop_
_atom_site_aniso_label
_atom_site_aniso_U_11
_atom_site_aniso_U_22
_atom_site_aniso_U_33
_atom_site_aniso_U_23
_atom_site_aniso_U_13
_atom_site_aniso_U_12
O7 0.0211(14) 0.0165(13) 0.0271(15) -0.0010(11) -0.0094(12) -0.0018(11)
O9 0.0176(13) 0.0226(14) 0.0237(14) 0.0012(11) -0.0023(11) -0.0030(11)
O10 0.0273(15) 0.0208(14) 0.0250(15) -0.0028(12) 0.0046(12) -0.0029(12)
O1 0.0202(14) 0.0289(15) 0.0257(15) -0.0164(12) -0.0055(11) 0.0056(11)
O4 0.0392(17) 0.0188(14) 0.0262(15) -0.0117(12) -0.0193(13) 0.0070(12)
O6 0.0366(16) 0.0141(13) 0.0224(15) -0.0016(11) -0.0136(13) -0.0004(11)
O3 0.0278(15) 0.0223(14) 0.0344(16) -0.0133(13) -0.0167(13) 0.0047(12)
O5 0.0315(16) 0.0206(14) 0.0193(14) -0.0051(11) -0.0126(12) 0.0037(12)
O12 0.0317(16) 0.0220(15) 0.0246(15) -0.0103(12) 0.0051(12) -0.0054(12)
O11 0.0246(15) 0.0289(16) 0.0211(14) -0.0083(12) 0.0087(12) -0.0072(12)
O8 0.0223(14) 0.0181(14) 0.0274(15) 0.0045(11) -0.0074(12) -0.0010(11)
O2 0.0273(15) 0.0434(18) 0.0306(16) -0.0247(14) -0.0111(13) 0.0094(13)
C26 0.0154(17) 0.0219(19) 0.0141(17) -0.0021(15) -0.0051(14) 0.0006(14)
C16 0.0219(19) 0.0131(17) 0.0188(19) -0.0019(14) -0.0049(15) 0.0000(14)
C12 0.0158(18) 0.0174(18) 0.0166(18) -0.0014(14) -0.0046(14) 0.0002(14)
C10 0.0164(18) 0.0166(18) 0.0209(19) -0.0019(15) -0.0047(15) 0.0000(14)
C5 0.0217(19) 0.0176(18) 0.0127(17) -0.0041(14) -0.0046(14) 0.0019(14)
C28 0.0191(18) 0.0188(19) 0.0174(18) -0.0051(15) -0.0057(15) 0.0018(15)
C18 0.0200(19) 0.0180(18) 0.0156(18) -0.0042(14) -0.0054(15) 0.0016(14)
C9 0.0179(18) 0.0189(18) 0.0182(18) -0.0032(15) -0.0074(15) 0.0010(14)
C19 0.0207(19) 0.0177(18) 0.0134(17) -0.0027(14) -0.0033(14) 0.0001(15)
C8 0.0196(19) 0.0202(19) 0.0208(19) -0.0098(15) -0.0053(15) 0.0015(15)
C21 0.0188(18) 0.0183(18) 0.0163(18) -0.0023(15) -0.0051(15) -0.0005(14)
C2 0.024(2) 0.0194(19) 0.0202(19) -0.0077(15) -0.0066(16) 0.0030(15)
C4 0.0200(19) 0.0142(17) 0.0178(18) -0.0019(14) -0.0045(15) -0.0017(14)
C14 0.0172(18) 0.0158(18) 0.0200(19) -0.0058(15) -0.0040(15) -0.0005(14)
C6 0.0201(19) 0.0161(18) 0.0161(18) -0.0029(14) -0.0042(15) -0.0018(14)
C11 0.0147(17) 0.0188(18) 0.0191(18) -0.0057(15) -0.0036(14) -0.0016(14)
C22 0.0167(18) 0.0184(19) 0.023(2) -0.0025(15) -0.0047(15) 0.0001(14)
C20 0.0200(19) 0.0184(18) 0.0154(18) -0.0052(15) -0.0035(14) -0.0020(15)
C24 0.0196(19) 0.0207(19) 0.0180(18) -0.0064(15) -0.0025(15) 0.0012(15)
O13 0.0377(19) 0.0341(18) 0.0348(18) -0.0076(14) -0.0061(14) -0.0018(14)
C13 0.0146(17) 0.0174(18) 0.0196(18) -0.0045(15) -0.0049(14) 0.0026(14)
C25 0.0182(18) 0.0211(19) 0.0155(18) -0.0031(15) -0.0064(15) -0.0014(15)
C23 0.0150(18) 0.027(2) 0.0173(19) -0.0065(16) -0.0002(15) -0.0013(15)
C35 0.023(2) 0.027(2) 0.0158(19) -0.0049(16) -0.0054(15) 0.0021(16)
C17 0.0190(19) 0.0173(18) 0.0196(19) -0.0050(15) -0.0030(15) -0.0020(14)
C1 0.0206(19) 0.0209(19) 0.0133(17) -0.0062(15) -0.0016(14) 0.0039(15)
C7 0.0196(19) 0.0172(18) 0.0197(19) -0.0039(15) -0.0058(15) 0.0008(15)
C27 0.0158(18) 0.0204(19) 0.0180(18) -0.0045(15) -0.0069(15) 0.0019(14)
C32 0.022(2) 0.0206(19) 0.020(2) -0.0024(16) -0.0020(16) -0.0035(15)
C15 0.0195(18) 0.0182(18) 0.0180(18) -0.0065(15) -0.0068(15) 0.0024(14)
C38 0.025(2) 0.024(2) 0.0162(18) -0.0053(15) -0.0077(15) 0.0033(16)
C29 0.0195(19) 0.0184(19) 0.022(2) -0.0035(15) -0.0026(15) 0.0012(15)
C3 0.023(2) 0.0194(19) 0.0191(19) -0.0058(15) -0.0101(16) 0.0022(15)
C33 0.044(3) 0.032(2) 0.023(2) -0.0141(19) 0.0017(19) -0.009(2)
C39 0.044(3) 0.022(2) 0.020(2) -0.0039(17) -0.0115(18) 0.0011(18)
C30 0.032(2) 0.024(2) 0.025(2) -0.0021(17) -0.0012(18) 0.0010(17)
C36 0.048(3) 0.033(2) 0.022(2) -0.0100(19) -0.007(2) 0.000(2)
C31 0.048(3) 0.036(3) 0.027(2) 0.005(2) 0.000(2) -0.003(2)
C48 0.025(3) 0.147(8) 0.057(4) 0.000(5) -0.020(3) -0.005(4)
C45 0.022(3) 0.168(8) 0.048(4) -0.012(5) -0.012(3) 0.003(4)
C47 0.018(3) 0.159(8) 0.046(4) 0.001(5) -0.012(2) 0.007(4)
C49 0.029(3) 0.181(9) 0.041(4) -0.006(5) -0.011(3) -0.008(4)
O14 0.083(3) 0.107(4) 0.039(2) -0.022(2) -0.014(2) -0.037(3)
C40 0.044(3) 0.036(3) 0.047(3) 0.009(2) -0.007(2) -0.007(2)
C50 0.028(3) 0.167(9) 0.070(5) -0.016(6) -0.019(3) 0.005(4)
C37 0.086(5) 0.068(4) 0.025(3) -0.023(3) -0.011(3) 0.003(3)
C46 0.022(3) 0.147(7) 0.047(4) -0.010(5) -0.012(3) 0.007(4)
C52 0.039(4) 0.157(10) 0.117(9) 0.013(7) -0.025(5) -0.011(5)
C43 0.049(5) 0.184(11) 0.101(7) -0.055(7) -0.036(5) 0.030(6)
C55 0.070(4) 0.038(3) 0.029(3) -0.006(2) -0.003(3) -0.004(3)
C54 0.075(4) 0.052(3) 0.036(3) -0.002(3) -0.019(3) 0.008(3)
C34 0.095(5) 0.063(4) 0.035(3) -0.030(3) 0.002(3) -0.019(3)
C57 0.058(4) 0.101(6) 0.072(5) 0.021(4) -0.019(4) -0.016(4)
C41 0.028(3) 0.142(8) 0.069(5) -0.003(5) -0.016(3) 0.017(4)
C53 0.036(4) 0.156(9) 0.083(6) 0.019(6) -0.025(4) -0.020(5)
C56 0.080(5) 0.083(5) 0.043(3) -0.026(3) 0.002(3) -0.006(4)
C42 0.038(4) 0.164(9) 0.114(8) -0.029(7) -0.033(4) 0.025(5)
C44 0.038(4) 0.198(11) 0.066(5) -0.045(7) -0.022(4) 0.019(5)
C74 0.021(3) 0.153(8) 0.053(4) -0.013(5) -0.014(3) -0.002(4)
C51 0.035(4) 0.157(10) 0.123(8) -0.022(7) -0.031(5) -0.001(5)
C62 0.126(8) 0.080(6) 0.095(6) -0.015(5) -0.063(6) 0.011(5)
C60 0.059(4) 0.060(4) 0.053(4) -0.016(3) -0.007(3) 0.005(3)
C58 0.033(7) 0.066(9) 0.047(7) -0.021(6) -0.009(5) -0.001(6)
C58A 0.030(6) 0.075(8) 0.035(6) -0.010(5) -0.006(5) -0.004(6)
C61 0.055(7) 0.035(6) 0.075(8) -0.008(6) -0.016(6) -0.002(5)
C61A 0.064(11) 0.076(13) 0.038(9) 0.005(10) -0.007(8) -0.004(12)
O15A 0.041(6) 0.087(10) 0.037(6) -0.031(6) -0.012(5) 0.018(6)
O15 0.054(5) 0.066(6) 0.075(7) 0.011(5) -0.027(5) -0.001(4)
C59A 0.104(15) 0.080(12) 0.098(13) -0.042(10) -0.007(13) -0.007(13)
C59 0.068(10) 0.077(10) 0.067(9) -0.033(8) -0.022(9) -0.003(9)
C57A 0.058(4) 0.101(6) 0.072(5) 0.021(4) -0.019(4) -0.016(4)
O14A 0.083(3) 0.107(4) 0.039(2) -0.022(2) -0.014(2) -0.037(3)
C62A 0.126(8) 0.080(6) 0.095(6) -0.015(5) -0.063(6) 0.011(5)
C60A 0.059(4) 0.060(4) 0.053(4) -0.016(3) -0.007(3) 0.005(3)

loop_
_atom_type_symbol
_atom_type_description
_atom_type_scat_dispersion_real
_atom_type_scat_dispersion_imag
_atom_type_scat_source
C C 0.0033 0.0016 'International Tables Vol C Tables 4.2.6.8 and 6.1.1.4'
H H 0.0000 0.0000 'International Tables Vol C Tables 4.2.6.8 and 6.1.1.4'
O O 0.0106 0.0060 'International Tables Vol C Tables 4.2.6.8 and 6.1.1.4'

loop_
_geom_angle_atom_site_label_1
_geom_angle_atom_site_label_2
_geom_angle_atom_site_label_3
_geom_angle
C15 O7 H7 109.5
C17 O9 H9 109.5
C22 O10 H10 109.5
C1 O1 H1 109.5
C8 O4 H4 109.5
C10 O6 H6 109.5
C3 O3 H3 109.5
C9 O5 H5 109.5
C24 O12 H12 109.5
C23 O11 H11 109.5
C16 O8 H8 108.6
C2 O2 H2 108.3
C25 C26 C27 123.1(3)
C25 C26 H26 118.5
C27 C26 H26 118.5
O8 C16 C17 118.3(3)
O8 C16 C15 122.5(3)
C17 C16 C15 119.3(3)
C11 C12 C13 123.2(3)
C11 C12 H16 118.4
C13 C12 H16 118.4
O6 C10 C11 120.0(3)
O6 C10 C9 118.8(3)
C11 C10 C9 121.2(3)
C4 C5 C6 122.8(3)
C4 C5 H17 118.6
C6 C5 H17 118.6
C25 C28 C6 109.7(3)
C25 C28 C38 114.4(3)
C6 C28 C38 110.6(3)
C25 C28 H28 107.3
C6 C28 H28 107.3
C38 C28 H28 107.3
C17 C18 C19 117.8(3)
C17 C18 C21 120.9(3)
C19 C18 C21 121.4(3)
O5 C9 C10 118.0(3)
O5 C9 C8 121.5(3)
C10 C9 C8 120.5(3)
C20 C19 C18 123.1(3)
C20 C19 H19 118.5
C18 C19 H19 118.5
O4 C8 C13 125.4(3)
O4 C8 C9 114.5(3)
C13 C8 C9 120.1(3)
C27 C21 C18 110.1(3)
C27 C21 C35 113.7(3)
C18 C21 C35 111.8(3)
C27 C21 H21 107.0
C18 C21 H21 107.0
C35 C21 H21 107.0
O2 C2 C3 123.6(3)
O2 C2 C1 117.1(3)
C3 C2 C1 119.2(3)
C5 C4 C3 117.6(3)
C5 C4 C7 121.0(3)
C3 C4 C7 121.3(3)
C11 C14 C20 110.9(3)
C11 C14 C32 114.2(3)
C20 C14 C32 112.1(3)
C11 C14 H14 106.3
C20 C14 H14 106.3
C32 C14 H14 106.3
C1 C6 C5 117.7(3)
C1 C6 C28 121.4(3)
C5 C6 C28 120.9(3)
C10 C11 C12 117.1(3)
C10 C11 C14 119.7(3)
C12 C11 C14 123.2(3)
C23 C22 O10 116.4(3)
C23 C22 C27 121.0(3)
O10 C22 C27 122.5(3)
C19 C20 C15 117.4(3)
C19 C20 C14 121.2(3)
C15 C20 C14 121.4(3)
C23 C24 O12 115.7(3)
C23 C24 C25 121.0(3)
O12 C24 C25 123.4(3)
C55 O13 H13 109.5
C8 C13 C12 117.9(3)
C8 C13 C7 120.1(3)
C12 C13 C7 122.0(3)
C26 C25 C24 117.5(3)
C26 C25 C28 122.4(3)
C24 C25 C28 120.1(3)
C24 C23 C22 120.4(3)
C24 C23 O11 118.0(3)
C22 C23 O11 121.5(3)
C36 C35 C21 112.1(3)
C36 C35 H35A 109.2
C21 C35 H35A 109.2
C36 C35 H35B 109.2
C21 C35 H35B 109.2
H35A C35 H35B 107.9
O9 C17 C18 118.9(3)
O9 C17 C16 119.9(3)
C18 C17 C16 121.2(3)
O1 C1 C6 119.2(3)
O1 C1 C2 119.7(3)
C6 C1 C2 121.1(3)
C4 C7 C13 110.1(3)
C4 C7 C29 112.3(3)
C13 C7 C29 114.2(3)
C4 C7 H18 106.6
C13 C7 H18 106.6
C29 C7 H18 106.6
C26 C27 C22 117.0(3)
C26 C27 C21 123.1(3)
C22 C27 C21 119.9(3)
C33 C32 C14 112.7(3)
C33 C32 H32A 109.0
C14 C32 H32A 109.0
C33 C32 H32B 109.0
C14 C32 H32B 109.0
H32A C32 H32B 107.8
O7 C15 C16 116.2(3)
O7 C15 C20 122.6(3)
C16 C15 C20 121.2(3)
C39 C38 C28 112.7(3)
C39 C38 H38A 109.1
C28 C38 H38A 109.1
C39 C38 H38B 109.1
C28 C38 H38B 109.1
H38A C38 H38B 107.8
C30 C29 C7 113.0(3)
C30 C29 H29A 109.0
C7 C29 H29A 109.0
C30 C29 H29B 109.0
C7 C29 H29B 109.0
H29A C29 H29B 107.8
C2 C3 O3 119.0(3)
C2 C3 C4 121.3(3)
O3 C3 C4 119.4(3)
C34 C33 C32 113.3(4)
C34 C33 H33A 108.9
C32 C33 H33A 108.9
C34 C33 H33B 108.9
C32 C33 H33B 108.9
H33A C33 H33B 107.7
C40 C39 C38 112.4(4)
C40 C39 H39A 109.1
C38 C39 H39A 109.1
C40 C39 H39B 109.1
C38 C39 H39B 109.1
H39A C39 H39B 107.8
C29 C30 C31 113.0(4)
C29 C30 H30A 109.0
C31 C30 H30A 109.0
C29 C30 H30B 109.0
C31 C30 H30B 109.0
H30A C30 H30B 107.8
C37 C36 C35 112.7(4)
C37 C36 H36A 109.1
C35 C36 H36A 109.1
C37 C36 H36B 109.1
C35 C36 H36B 109.1
H36A C36 H36B 107.8
C30 C31 H31A 109.5
C30 C31 H31B 109.5
H31A C31 H31B 109.5
C30 C31 H31C 109.5
H31A C31 H31C 109.5
H31B C31 H31C 109.5
C49 C48 C53 125.2(8)
C49 C48 C74 116.8(9)
C53 C48 C74 118.0(10)
C49 C45 C44 124.1(8)
C49 C45 C46 118.1(9)
C44 C45 C46 117.8(9)
C74 C47 C46 123.0(7)
C74 C47 H47 118.5
C46 C47 H47 118.5
C45 C49 C48 123.9(7)
C45 C49 H49 118.0
C48 C49 H49 118.0
C58 O14 H14A 108.7
C58 O14 H14B 140.1
H14A O14 H14B 32.0
C39 C40 H40A 109.5
C39 C40 H40B 109.5
H40A C40 H40B 109.5
C39 C40 H40C 109.5
H40A C40 H40C 109.5
H40B C40 H40C 109.5
C51 C50 C74 122.3(9)
C51 C50 H50 118.9
C74 C50 H50 118.9
C36 C37 H37A 109.5
C36 C37 H37B 109.5
H37A C37 H37B 109.5
C36 C37 H37C 109.5
H37A C37 H37C 109.5
H37B C37 H37C 109.5
C47 C46 C41 122.8(7)
C47 C46 C45 119.1(9)
C41 C46 C45 118.1(9)
C53 C52 C51 119.5(12)
C53 C52 H52 120.2
C51 C52 H52 120.2
C44 C43 C42 121.3(11)
C44 C43 H43 119.4
C42 C43 H43 119.4
O13 C55 C56 110.5(5)
O13 C55 C54 107.5(4)
C56 C55 C54 113.6(5)
O13 C55 H55 108.4
C56 C55 H55 108.4
C54 C55 H55 108.4
C55 C54 H54A 109.5
C55 C54 H54B 109.5
H54A C54 H54B 109.5
C55 C54 H54C 109.5
H54A C54 H54C 109.5
H54B C54 H54C 109.5
C33 C34 H34A 109.5
C33 C34 H34B 109.5
H34A C34 H34B 109.5
C33 C34 H34C 109.5
H34A C34 H34C 109.5
H34B C34 H34C 109.5
C58 C57 H57A 109.5
C58 C57 H57B 109.5
H57A C57 H57B 109.5
C58 C57 H57C 109.5
H57A C57 H57C 109.5
H57B C57 H57C 109.5
C42 C41 C46 121.9(9)
C42 C41 H41 119.1
C46 C41 H41 119.1
C52 C53 C48 123.1(10)
C52 C53 H53 118.5
C48 C53 H53 118.5
C55 C56 H56A 109.5
C55 C56 H56B 109.5
H56A C56 H56B 109.5
C55 C56 H56C 109.5
H56A C56 H56C 109.5
H56B C56 H56C 109.5
C41 C42 C43 119.0(11)
C41 C42 H42 120.5
C43 C42 H42 120.5
C43 C44 C45 122.0(9)
C43 C44 H44 119.0
C45 C44 H44 119.0
C47 C74 C50 124.2(8)
C47 C74 C48 119.1(9)
C50 C74 C48 116.7(9)
C50 C51 C52 120.4(11)
C50 C51 H51 119.8
C52 C51 H51 119.8
C61 C62 H62A 109.5
C61 C62 H62B 109.5
H62A C62 H62B 109.5
C61 C62 H62C 109.5
H62A C62 H62C 109.5
H62B C62 H62C 109.5
C61 C60 H60A 109.5
C61 C60 H60B 109.5
H60A C60 H60B 109.5
C61 C60 H60C 109.5
H60A C60 H60C 109.5
H60B C60 H60C 109.5
C59 C58 O14 108.8(10)
C59 C58 C57 113.7(11)
O14 C58 C57 102.1(10)
C59 C58 H58 110.6
O14 C58 H58 110.6
C57 C58 H58 110.6
C59A C58A H14A 117.8
C59A C58A H58A 113.3
H14A C58A H58A 80.1
C62 C61 C60 116.9(11)
C62 C61 O15 98.3(9)
C60 C61 O15 105.6(9)
C62 C61 H61 111.7
C60 C61 H61 111.7
O15 C61 H61 111.7
O15A C61A H61A 106.8
C61A O15A H15A 109.5
C58A C59A H59A 109.5
C58A C59A H59B 109.5
H59A C59A H59B 109.5
C58A C59A H59C 109.5
H59A C59A H59C 109.5
H59B C59A H59C 109.5

loop_
_geom_bond_atom_site_label_1
_geom_bond_atom_site_label_2
_geom_bond_distance
O7 C15 1.384(4)
O7 H7 0.8400
O9 C17 1.378(4)
O9 H9 0.8396
O10 C22 1.382(5)
O10 H10 0.8400
O1 C1 1.383(4)
O1 H1 0.8400
O4 C8 1.367(4)
O4 H4 0.8400
O6 C10 1.382(4)
O6 H6 0.8400
O3 C3 1.395(5)
O3 H3 0.8400
O5 C9 1.384(4)
O5 H5 0.8400
O12 C24 1.377(5)
O12 H12 0.8400
O11 C23 1.390(4)
O11 H11 0.8400
O8 C16 1.367(4)
O8 H8 0.8547
O2 C2 1.359(5)
O2 H2 0.8563
C26 C25 1.393(5)
C26 C27 1.394(5)
C26 H26 0.9500
C16 C17 1.392(5)
C16 C15 1.393(5)
C12 C11 1.393(5)
C12 C13 1.395(5)
C12 H16 0.9500
C10 C11 1.383(5)
C10 C9 1.386(5)
C5 C4 1.387(5)
C5 C6 1.393(5)
C5 H17 0.9500
C28 C25 1.522(5)
C28 C6 1.528(5)
C28 C38 1.535(5)
C28 H28 1.0000
C18 C17 1.389(5)
C18 C19 1.391(5)
C18 C21 1.529(5)
C9 C8 1.391(5)
C19 C20 1.388(5)
C19 H19 0.9500
C8 C13 1.388(5)
C21 C27 1.523(5)
C21 C35 1.540(5)
C21 H21 1.0000
C2 C3 1.386(5)
C2 C1 1.393(5)
C4 C3 1.396(5)
C4 C7 1.525(5)
C14 C11 1.526(5)
C14 C20 1.528(5)
C14 C32 1.536(5)
C14 H14 1.0000
C6 C1 1.392(5)
C22 C23 1.381(5)
C22 C27 1.401(5)
C20 C15 1.397(5)
C24 C23 1.373(5)
C24 C25 1.399(5)
O13 C55 1.458(6)
O13 H13 0.8400
C13 C7 1.528(5)
C35 C36 1.522(6)
C35 H35A 0.9900
C35 H35B 0.9900
C7 C29 1.533(5)
C7 H18 1.0000
C32 C33 1.516(6)
C32 H32A 0.9900
C32 H32B 0.9900
C38 C39 1.532(5)
C38 H38A 0.9900
C38 H38B 0.9900
C29 C30 1.517(5)
C29 H29A 0.9900
C29 H29B 0.9900
C33 C34 1.515(7)
C33 H33A 0.9900
C33 H33B 0.9900
C39 C40 1.503(7)
C39 H39A 0.9900
C39 H39B 0.9900
C30 C31 1.518(6)
C30 H30A 0.9900
C30 H30B 0.9900
C36 C37 1.521(7)
C36 H36A 0.9900
C36 H36B 0.9900
C31 H31A 0.9800
C31 H31B 0.9800
C31 H31C 0.9800
C48 C49 1.408(13)
C48 C53 1.438(13)
C48 C74 1.453(10)
C45 C49 1.378(13)
C45 C44 1.425(13)
C45 C46 1.430(9)
C47 C74 1.373(12)
C47 C46 1.393(12)
C47 H47 0.9500
C49 H49 0.9500
O14 C58 1.523(13)
O14 H14A 0.8721
O14 H14B 0.8678
C40 H40A 0.9800
C40 H40B 0.9800
C40 H40C 0.9800
C50 C51 1.349(13)
C50 C74 1.432(12)
C50 H50 0.9500
C37 H37A 0.9800
C37 H37B 0.9800
C37 H37C 0.9800
C46 C41 1.425(12)
C52 C53 1.313(14)
C52 C51 1.442(14)
C52 H52 0.9500
C43 C44 1.328(14)
C43 C42 1.416(13)
C43 H43 0.9500
C55 C56 1.480(8)
C55 C54 1.493(9)
C55 H55 1.0000
C54 H54A 0.9800
C54 H54B 0.9800
C54 H54C 0.9800
C34 H34A 0.9800
C34 H34B 0.9800
C34 H34C 0.9800
C57 C58 1.570(16)
C57 H57A 0.9800
C57 H57B 0.9800
C57 H57C 0.9800
C41 C42 1.360(13)
C41 H41 0.9500
C53 H53 0.9500
C56 H56A 0.9800
C56 H56B 0.9800
C56 H56C 0.9800
C42 H42 0.9500
C44 H44 0.9500
C51 H51 0.9500
C62 C61 1.440(16)
C62 H62A 0.9800
C62 H62B 0.9800
C62 H62C 0.9800
C60 C61 1.480(15)
C60 H60A 0.9800
C60 H60B 0.9800
C60 H60C 0.9800
C58 C59 1.47(2)
C58 H58 1.0000
C58A C59A 1.52(3)
C58A H14A 1.5020
C58A H58A 1.0000
C61 O15 1.518(14)
C61 H61 1.0000
C61A O15A 1.426(15)
C61A H61A 1.0000
O15A H15A 0.8400
O15 H15 0.8400
C59A H59A 0.9800
C59A H59B 0.9800
C59A H59C 0.9800
C59 H59D 0.9800
C59 H59E 0.9800
C59 H59F 0.9800

loop_
_geom_torsion_atom_site_label_1
_geom_torsion_atom_site_label_2
_geom_torsion_atom_site_label_3
_geom_torsion_atom_site_label_4
_geom_torsion
O6 C10 C9 O5 2.8(5)
C11 C10 C9 O5 -178.3(3)
O6 C10 C9 C8 -179.6(3)
C11 C10 C9 C8 -0.8(6)
C17 C18 C19 C20 -0.8(5)
C21 C18 C19 C20 179.2(3)
O5 C9 C8 O4 -1.6(5)
C10 C9 C8 O4 -179.0(3)
O5 C9 C8 C13 176.9(3)
C10 C9 C8 C13 -0.6(6)
C17 C18 C21 C27 103.6(4)
C19 C18 C21 C27 -76.4(4)
C17 C18 C21 C35 -129.0(4)
C19 C18 C21 C35 51.0(5)
C6 C5 C4 C3 2.4(5)
C6 C5 C4 C7 -178.4(3)
C4 C5 C6 C1 -1.5(5)
C4 C5 C6 C28 178.7(3)
C25 C28 C6 C1 -101.8(4)
C38 C28 C6 C1 131.0(4)
C25 C28 C6 C5 78.0(4)
C38 C28 C6 C5 -49.1(5)
O6 C10 C11 C12 180.0(3)
C9 C10 C11 C12 1.1(5)
O6 C10 C11 C14 1.8(5)
C9 C10 C11 C14 -177.0(3)
C13 C12 C11 C10 -0.2(5)
C13 C12 C11 C14 177.8(3)
C20 C14 C11 C10 80.4(4)
C32 C14 C11 C10 -151.7(3)
C20 C14 C11 C12 -97.6(4)
C32 C14 C11 C12 30.2(5)
C18 C19 C20 C15 -2.1(5)
C18 C19 C20 C14 178.1(3)
C11 C14 C20 C19 78.6(4)
C32 C14 C20 C19 -50.4(5)
C11 C14 C20 C15 -101.2(4)
C32 C14 C20 C15 129.8(4)
O4 C8 C13 C12 179.7(3)
C9 C8 C13 C12 1.4(5)
O4 C8 C13 C7 -2.4(6)
C9 C8 C13 C7 179.3(3)
C11 C12 C13 C8 -1.0(5)
C11 C12 C13 C7 -178.9(3)
C27 C26 C25 C24 -0.5(5)
C27 C26 C25 C28 178.4(3)
C23 C24 C25 C26 0.3(5)
O12 C24 C25 C26 -178.6(3)
C23 C24 C25 C28 -178.5(4)
O12 C24 C25 C28 2.6(6)
C6 C28 C25 C26 -99.6(4)
C38 C28 C25 C26 25.3(5)
C6 C28 C25 C24 79.2(4)
C38 C28 C25 C24 -155.9(3)
O12 C24 C23 C22 179.4(3)
C25 C24 C23 C22 0.4(6)
O12 C24 C23 O11 -3.3(5)
C25 C24 C23 O11 177.7(3)
O10 C22 C23 C24 179.4(3)
C27 C22 C23 C24 -1.1(6)
O10 C22 C23 O11 2.3(5)
C27 C22 C23 O11 -178.2(3)
C27 C21 C35 C36 -170.4(3)
C18 C21 C35 C36 64.1(4)
C19 C18 C17 O9 179.1(3)
C21 C18 C17 O9 -0.9(5)
C19 C18 C17 C16 1.1(5)
C21 C18 C17 C16 -178.8(3)
O8 C16 C17 O9 1.4(5)
C15 C16 C17 O9 -176.6(3)
O8 C16 C17 C18 179.3(3)
C15 C16 C17 C18 1.4(6)
C5 C6 C1 O1 -179.3(3)
C28 C6 C1 O1 0.6(5)
C5 C6 C1 C2 -2.1(5)
C28 C6 C1 C2 177.8(3)
O2 C2 C1 O1 -1.0(5)
C3 C2 C1 O1 -178.3(3)
O2 C2 C1 C6 -178.2(3)
C3 C2 C1 C6 4.5(6)
C5 C4 C7 C13 -79.1(4)
C3 C4 C7 C13 100.1(4)
C5 C4 C7 C29 49.4(5)
C3 C4 C7 C29 -131.5(4)
C8 C13 C7 C4 -78.6(4)
C12 C13 C7 C4 99.3(4)
C8 C13 C7 C29 154.0(3)
C12 C13 C7 C29 -28.1(5)
C25 C26 C27 C22 -0.1(5)
C25 C26 C27 C21 -179.7(3)
C23 C22 C27 C26 0.9(5)
O10 C22 C27 C26 -179.6(3)
C23 C22 C27 C21 -179.5(3)
O10 C22 C27 C21 -0.1(5)
C18 C21 C27 C26 100.3(4)
C35 C21 C27 C26 -26.1(5)
C18 C21 C27 C22 -79.2(4)
C35 C21 C27 C22 154.4(3)
C11 C14 C32 C33 170.1(3)
C20 C14 C32 C33 -62.6(4)
O8 C16 C15 O7 -3.0(5)
C17 C16 C15 O7 174.9(3)
O8 C16 C15 C20 177.8(3)
C17 C16 C15 C20 -4.4(6)
C19 C20 C15 O7 -174.5(3)
C14 C20 C15 O7 5.3(5)
C19 C20 C15 C16 4.7(5)
C14 C20 C15 C16 -175.5(3)
C25 C28 C38 C39 175.4(3)
C6 C28 C38 C39 -60.1(4)
C4 C7 C29 C30 63.0(4)
C13 C7 C29 C30 -170.8(3)
O2 C2 C3 O3 4.6(6)
C1 C2 C3 O3 -178.3(3)
O2 C2 C3 C4 179.3(4)
C1 C2 C3 C4 -3.5(6)
C5 C4 C3 C2 0.1(6)
C7 C4 C3 C2 -179.0(3)
C5 C4 C3 O3 174.8(3)
C7 C4 C3 O3 -4.3(5)
C14 C32 C33 C34 -178.2(5)
C28 C38 C39 C40 145.2(4)
C7 C29 C30 C31 178.2(4)
C21 C35 C36 C37 177.4(4)
C44 C45 C49 C48 178.8(6)
C46 C45 C49 C48 -2.2(9)
C53 C48 C49 C45 -177.7(6)
C74 C48 C49 C45 2.7(9)
C74 C47 C46 C41 180.0(5)
C74 C47 C46 C45 -1.0(9)
C49 C45 C46 C47 1.2(8)
C44 C45 C46 C47 -179.7(5)
C49 C45 C46 C41 -179.7(6)
C44 C45 C46 C41 -0.7(8)
C47 C46 C41 C42 179.1(6)
C45 C46 C41 C42 0.1(9)
C51 C52 C53 C48 0.0(12)
C49 C48 C53 C52 -179.0(7)
C74 C48 C53 C52 0.5(11)
C46 C41 C42 C43 -0.3(10)
C44 C43 C42 C41 1.3(12)
C42 C43 C44 C45 -2.0(12)
C49 C45 C44 C43 -179.3(7)
C46 C45 C44 C43 1.7(10)
C46 C47 C74 C50 179.6(5)
C46 C47 C74 C48 1.6(9)
C51 C50 C74 C47 -179.0(6)
C51 C50 C74 C48 -0.9(9)
C49 C48 C74 C47 -2.3(8)
C53 C48 C74 C47 178.1(6)
C49 C48 C74 C50 179.5(5)
C53 C48 C74 C50 -0.1(8)
C74 C50 C51 C52 1.5(11)
C53 C52 C51 C50 -1.0(12)
